data_1535356
loop_
_publ_author_name
'Tartarotti, P.'
'Caucia, F.'

_publ_section_title
;
 Coexisting cummingtonite - sodic amphibole pair in metaquartzites from
 the ophiolite's sedimentary cover (St. Marcel Valley, Italian Western
 Alps): A X-ray structure refinement and petrology study
;
_journal_name_full
;
Neues Jahrbuch fuer Mineralogie. Abhandlungen (Band-Nr) (1950-)
;
_journal_page_first 223
_journal_page_last 243
_journal_volume 165
_journal_year 1993
_chemical_formula_sum 'Fe3.16 H2 Mg3.84 O24 Si8'
_chemical_name_systematic '(Fe3.16 Mg3.84) (Si8 O22) (O H)2'
_space_group_IT_number 12
_symmetry_space_group_name_Hall '-C 2y'
_symmetry_space_group_name_H-M 'C 1 2/m 1'
_cell_angle_alpha 90
_cell_angle_beta 101.99
_cell_angle_gamma 90
_cell_formula_units_Z 2
_cell_length_a 9.503
_cell_length_b 18.162
_cell_length_c 5.314
_cell_volume 897.153
_citation_journal_id_ASTM NJMIAK
_cod_data_source_file Tartarotti_NJMIAK_1993_948.cif
_cod_data_source_block H2Fe3.16Mg3.84O24Si8
_cod_original_formula_sum 'H2 Fe3.16 Mg3.84 O24 Si8'
_cod_database_code 1535356

loop_
_symmetry_equiv_pos_as_xyz
x,y,z
-x,y,-z
-x,-y,-z
x,-y,z
x+1/2,y+1/2,z
-x+1/2,y+1/2,-z
-x+1/2,-y+1/2,-z
x+1/2,-y+1/2,z

loop_
_atom_site_label
_atom_site_type_symbol
_atom_site_fract_x
_atom_site_fract_y
_atom_site_fract_z
_atom_site_occupancy
_atom_site_U_iso_or_equiv
Mg4 Mg+2 0 0.2586 0.5 0.04 0.0
O4 O-2 0.381 0.245 0.7691 1 0.0
Si1 Si+4 0.2877 0.084 0.2734 1 0.0
O7 O-2 0.3428 0 0.2699 1 0.0
Si2 Si+4 0.2981 0.1685 0.7803 1 0.0
O3 O-2 0.1139 0 0.7069 1 0.0
Fe4 Fe+2 0 0.2586 0.5 0.96 0.0
O5 O-2 0.3515 0.1308 0.0629 1 0.0
Mg3 Mg+2 0 0 0 0.68 0.0
O1 O-2 0.1141 0.0873 0.2088 1 0.0
Fe1 Fe+2 0 0.0871 0.5 0.32 0.0
Mg2 Mg+2 0 0.1774 0 0.86 0.0
O2 O-2 0.1236 0.1724 0.7189 1 0.0
H1 H+1 0.2257 0 0.7562 1 0.0
Fe3 Fe+2 0 0 0 0.32 0.0
Fe2 Fe+2 0 0.1774 0 0.14 0.0
O6 O-2 0.3495 0.1185 0.5572 1 0.0
Mg1 Mg+2 0 0.0871 0.5 0.68 0.0
